data_7161178
loop_
_publ_author_name
'Sapra, Shivani'
'Singh, Sunil Kumar'
'Singh, Brajendra Kumar'

_publ_section_title
;
 Imine-Directed Ru(II)-Catalyzed ortho-C(sp&#x00B2;)--H Amidation of
 3-Arylquinoxalin-2(1H)-ones via Nitrene Transfer from Acyl/Heteroacyl
 Azides
;
_journal_name_full 'Organic &amp; Biomolecular Chemistry'
_journal_paper_doi 10.1039/D6OB00532B
_journal_year 2026
_chemical_formula_moiety 'C20 H15 N3 O2 S'
_chemical_formula_sum 'C20 H15 N3 O2 S'
_chemical_formula_weight 361.41
_chemical_name_systematic N-(2-(4-methyl-3-oxo-3,4-dihydroquinoxalin-2-yl)phenyl)thiophene-2-carboxamide
_space_group_crystal_system orthorhombic
_space_group_IT_number 29
_space_group_name_Hall 'P 2c -2ac'
_space_group_name_H-M_alt 'P c a 21'
_atom_sites_solution_hydrogens mixed
_atom_sites_solution_primary dual
_audit_creation_date 2025-06-12
_audit_creation_method
;
Olex2 1.5
(compiled 2024.02.16 svn.r378c4104 for OlexSys, GUI svn.r6928)
;
_audit_update_record
;
2025-11-27 deposited with the CCDC.	2026-05-22 downloaded from the CCDC.
;
_cell_angle_alpha 90
_cell_angle_beta 90
_cell_angle_gamma 90
_cell_formula_units_Z 4
_cell_length_a 11.3360(8)
_cell_length_b 7.3440(5)
_cell_length_c 20.122(3)
_cell_measurement_reflns_used 2784
_cell_measurement_temperature 293(2)
_cell_measurement_theta_max 27.0710
_cell_measurement_theta_min 2.0240
_cell_volume 1675.2(3)
_computing_cell_refinement 'CrysAlisPro 1.171.43.106a (Rigaku OD, 2024)'
_computing_data_collection 'CrysAlisPro 1.171.43.106a (Rigaku OD, 2024)'
_computing_data_reduction 'CrysAlisPro 1.171.43.106a (Rigaku OD, 2024)'
_computing_molecular_graphics 'Olex2 1.5 (Dolomanov et al., 2009)'
_computing_publication_material 'Olex2 1.5 (Dolomanov et al., 2009)'
_computing_structure_refinement 'SHELXL 2018/3 (Sheldrick, 2015)'
_computing_structure_solution 'SHELXT 2018/2 (Sheldrick, 2018)'
_diffrn_ambient_temperature 293(2)
_diffrn_detector 'Hybrid Pixel Array Detector'
_diffrn_detector_area_resol_mean 10.0000
_diffrn_detector_type HyPix
_diffrn_measured_fraction_theta_full 1.000
_diffrn_measured_fraction_theta_max 0.827
_diffrn_measurement_details
;
List of Runs (angles in degrees, time in seconds):

  # Type    Start    End  Width  t~exp~   \w     \q     \k     \f   Frames
#--------------------------------------------------------------------------
  1  \w     10.00  39.00   0.50    4.00    --    6.15 -99.00  86.00   58
  2  \w     -3.00  24.00   0.50    4.00    --   -5.06 -99.00 -60.00   54
  3  \w     -7.00  78.00   0.50    4.00    --    6.15  38.00-150.00  170
  4  \w    -17.00   9.00   0.50    4.00    --   -5.06  99.00-167.00   52
;
_diffrn_measurement_device 'four-circle diffractometer'
_diffrn_measurement_device_type 'XtaLAB Synergy, Single source at home/near, HyPix'
_diffrn_measurement_method '\w scans'
_diffrn_orient_matrix_type 'CrysAlisPro convention (1999,Acta A55,543-557)'
_diffrn_orient_matrix_UB_11 0.0694520000
_diffrn_orient_matrix_UB_12 -0.0041558000
_diffrn_orient_matrix_UB_13 0.0243841000
_diffrn_orient_matrix_UB_21 -0.0595344000
_diffrn_orient_matrix_UB_22 -0.0325151000
_diffrn_orient_matrix_UB_23 0.0208663000
_diffrn_orient_matrix_UB_31 0.0309505000
_diffrn_orient_matrix_UB_32 -0.0532987000
_diffrn_orient_matrix_UB_33 -0.0145873000
_diffrn_radiation_monochromator mirror
_diffrn_radiation_probe x-ray
_diffrn_radiation_type 'Mo K\a'
_diffrn_radiation_wavelength 0.71073
_diffrn_reflns_av_R_equivalents 0.0377
_diffrn_reflns_av_unetI/netI 0.0502
_diffrn_reflns_Laue_measured_fraction_full 1.000
_diffrn_reflns_Laue_measured_fraction_max 0.827
_diffrn_reflns_limit_h_max 16
_diffrn_reflns_limit_h_min -14
_diffrn_reflns_limit_k_max 10
_diffrn_reflns_limit_k_min -8
_diffrn_reflns_limit_l_max 26
_diffrn_reflns_limit_l_min -25
_diffrn_reflns_number 9326
_diffrn_reflns_point_group_measured_fraction_full 0.908
_diffrn_reflns_point_group_measured_fraction_max 0.690
_diffrn_reflns_theta_full 25.242
_diffrn_reflns_theta_max 30.993
_diffrn_reflns_theta_min 2.024
_diffrn_source 'micro-focus sealed X-ray tube'
_diffrn_source_type 'PhotonJet (Mo) X-ray Source'
_exptl_absorpt_coefficient_mu 0.214
_exptl_absorpt_correction_T_max 1.00000
_exptl_absorpt_correction_T_min 0.54896
_exptl_absorpt_correction_type multi-scan
_exptl_absorpt_process_details
;
CrysAlisPro 1.171.43.106a (Rigaku Oxford Diffraction, 2024)
Empirical absorption correction using spherical harmonics,
implemented in SCALE3 ABSPACK scaling algorithm.
;
_exptl_crystal_colour 'clear yellowish yellow'
_exptl_crystal_colour_lustre clear
_exptl_crystal_colour_modifier yellowish
_exptl_crystal_colour_primary yellow
_exptl_crystal_density_diffrn 1.433
_exptl_crystal_description cube
_exptl_crystal_F_000 752
_exptl_crystal_preparation 'Mixing hexane in ethyl acetate solution'
_exptl_crystal_recrystallization_method 'Mixing hexane in ethyl acetate solution'
_exptl_crystal_size_max 0.1
_exptl_crystal_size_mid 0.1
_exptl_crystal_size_min 0.1
_refine_diff_density_max 0.124
_refine_diff_density_min -0.434
_refine_diff_density_rms 0.046
_refine_ls_abs_structure_details
;
 Flack x determined using 599 quotients [(I+)-(I-)]/[(I+)+(I-)]
 (Parsons, Flack and Wagner, Acta Cryst. B69 (2013) 249-259).
;
_refine_ls_abs_structure_Flack -0.08(10)
_refine_ls_extinction_method none
_refine_ls_goodness_of_fit_ref 1.041
_refine_ls_hydrogen_treatment mixed
_refine_ls_matrix_type full
_refine_ls_number_parameters 240
_refine_ls_number_reflns 3688
_refine_ls_number_restraints 1
_refine_ls_restrained_S_all 1.041
_refine_ls_R_factor_all 0.1189
_refine_ls_R_factor_gt 0.0660
_refine_ls_shift/su_max 0.002
_refine_ls_shift/su_mean 0.000
_refine_ls_structure_factor_coef Fsqd
_refine_ls_weighting_details 'w=1/[\s^2^(Fo^2^)+(0.1017P)^2^+0.1519P] where P=(Fo^2^+2Fc^2^)/3'
_refine_ls_weighting_scheme calc
_refine_ls_wR_factor_gt 0.1739
_refine_ls_wR_factor_ref 0.2107
_reflns_Friedel_coverage 0.625
_reflns_Friedel_fraction_full 0.811
_reflns_Friedel_fraction_max 0.545
_reflns_number_gt 1988
_reflns_number_total 3688
_reflns_threshold_expression 'I > 2\s(I)'
_cod_data_source_file d6ob00532b2.cif
_cod_data_source_block exp_2520_auto
_cod_database_code 7161178
_shelx_shelxl_version_number 2018/3
_chemical_oxdiff_usercomment 0-06-2025
_shelx_space_group_comment
;
The symmetry employed for this shelxl refinement is uniquely defined
by the following loop, which should always be used as a source of
symmetry information in preference to the above space-group names.
They are only intended as comments.
;
_shelx_estimated_absorpt_t_max 0.979
_shelx_estimated_absorpt_t_min 0.979
_olex2_refinement_description
;
1. Fixed Uiso
 At 1.2 times of:
  All C(H) groups
 At 1.5 times of:
  All C(H,H,H) groups
2.a Aromatic/amide H refined with riding coordinates:
 C008(H008), C00A(H00A), C00H(H00H), C00I(H00I), C00J(H00J), C00K(H00K),
 C00L(H00L), C00M(H00M), C00N(H00N), C00O(H00O), C00Q(H00Q)
2.b Idealised Me refined as rotating group:
 C00P(H00B,H00C,H00D)
;
_olex2_exptl_crystal_mounting_method 'crystal was mounted on sample holder.'
_olex2_submission_original_sample_id ASS-46
_olex2_submission_special_instructions 'No special instructions were received'
_oxdiff_exptl_absorpt_empirical_details
;
Empirical correction (ABSPACK) includes:
- Absorption correction using spherical harmonics
- Frame scaling
;
_oxdiff_exptl_absorpt_empirical_full_max 1.542
_oxdiff_exptl_absorpt_empirical_full_min 0.755

loop_
_space_group_symop_operation_xyz
'x, y, z'
'-x, -y, z+1/2'
'x+1/2, -y, z'
'-x+1/2, y, z+1/2'

loop_
_atom_site_label
_atom_site_type_symbol
_atom_site_fract_x
_atom_site_fract_y
_atom_site_fract_z
_atom_site_U_iso_or_equiv
_atom_site_adp_type
_atom_site_occupancy
_atom_site_site_symmetry_order
_atom_site_calc_flag
_atom_site_refinement_flags_posn
_atom_site_refinement_flags_adp
_atom_site_refinement_flags_occupancy
_atom_site_disorder_assembly
_atom_site_disorder_group
S001 S 0.71907(14) 0.5907(2) 0.65316(18) 0.1152(7) Uani 1 1 d . . . . .
O002 O 0.2319(4) 0.6659(7) 0.3280(4) 0.1179(19) Uani 1 1 d . . . . .
N003 N 0.5581(4) 0.7357(7) 0.4877(5) 0.094(2) Uani 1 1 d . . . . .
N004 N 0.3289(4) 0.8411(5) 0.4835(4) 0.0894(17) Uani 1 1 d . . . . .
N N 0.1239(4) 0.7339(6) 0.4198(4) 0.094(2) Uani 1 1 d . . . . .
O006 O 0.7452(4) 0.6276(6) 0.5066(4) 0.1165(19) Uani 1 1 d . . . . .
C007 C 0.5582(5) 0.7782(8) 0.4194(5) 0.093(3) Uani 1 1 d . . . . .
C008 C 0.0140(5) 0.7839(9) 0.5215(6) 0.107(3) Uani 1 1 d . . . . .
H008 H -0.056024 0.747011 0.501550 0.128 Uiso 1 1 calc R U . . .
C009 C 0.1178(4) 0.7874(7) 0.4863(5) 0.089(2) Uani 1 1 d . . . . .
C00A C 0.5022(5) 0.6388(9) 0.6249(6) 0.108(3) Uani 1 1 d . . . . .
H00A H 0.433115 0.663509 0.601739 0.129 Uiso 1 1 calc R U . . .
C00B C 0.2234(4) 0.8372(7) 0.5167(5) 0.098(3) Uani 1 1 d . . . . .
C00C C 0.6107(5) 0.6362(7) 0.5973(5) 0.092(2) Uani 1 1 d . . . . .
C00D C 0.3346(5) 0.7907(6) 0.4218(4) 0.091(2) Uani 1 1 d . . . . .
C00E C 0.6452(5) 0.6655(7) 0.5272(4) 0.098(3) Uani 1 1 d . . . . .
C00F C 0.4493(5) 0.8026(7) 0.3876(5) 0.091(2) Uani 1 1 d . . . . .
C00G C 0.2278(5) 0.7270(7) 0.3843(5) 0.094(3) Uani 1 1 d . . . . .
C00H C 0.0164(5) 0.8367(9) 0.5878(6) 0.112(3) Uani 1 1 d . . . . .
H00H H -0.053360 0.836160 0.612100 0.134 Uiso 1 1 calc R U . . .
C00I C 0.2217(5) 0.8924(8) 0.5841(6) 0.102(2) Uani 1 1 d . . . . .
H00I H 0.291070 0.930121 0.604587 0.122 Uiso 1 1 calc R U . . .
C00J C 0.6639(5) 0.7932(9) 0.3846(6) 0.105(3) Uani 1 1 d . . . . .
H00J H 0.735096 0.772176 0.406314 0.127 Uiso 1 1 calc R U . . .
C00K C 0.1205(5) 0.8905(8) 0.6186(5) 0.108(2) Uani 1 1 d . . . . .
H00K H 0.119911 0.924985 0.663090 0.130 Uiso 1 1 calc R U . . .
C00L C 0.6205(6) 0.5709(10) 0.7153(5) 0.113(3) Uani 1 1 d . . . . .
H00L H 0.641112 0.544097 0.758965 0.136 Uiso 1 1 calc R U . . .
C00M C 0.5071(6) 0.5985(11) 0.6949(7) 0.118(3) Uani 1 1 d . . . . .
H00M H 0.441515 0.592046 0.722527 0.142 Uiso 1 1 calc R U . . .
C00N C 0.4525(6) 0.8484(9) 0.3202(6) 0.107(3) Uani 1 1 d . . . . .
H00N H 0.381921 0.866767 0.297651 0.129 Uiso 1 1 calc R U . . .
C00O C 0.6636(6) 0.8388(10) 0.3187(6) 0.115(3) Uani 1 1 d . . . . .
H00O H 0.734499 0.850623 0.295903 0.138 Uiso 1 1 calc R U . . .
C00P C 0.0162(6) 0.6803(10) 0.3834(5) 0.114(3) Uani 1 1 d . . . . .
H00B H -0.031130 0.602616 0.411052 0.171 Uiso 1 1 calc R U . . .
H00C H 0.037754 0.616184 0.343679 0.171 Uiso 1 1 calc R U . . .
H00D H -0.028063 0.787191 0.371953 0.171 Uiso 1 1 calc R U . . .
C00Q C 0.5578(7) 0.8672(10) 0.2860(5) 0.113(3) Uani 1 1 d . . . . .
H00Q H 0.557452 0.898878 0.241278 0.136 Uiso 1 1 calc R U . . .
H003 H 0.506(7) 0.749(9) 0.510(3) 0.08(2) Uiso 1 1 d . . . . .

loop_
_atom_site_aniso_label
_atom_site_aniso_U_11
_atom_site_aniso_U_22
_atom_site_aniso_U_33
_atom_site_aniso_U_23
_atom_site_aniso_U_13
_atom_site_aniso_U_12
S001 0.0465(8) 0.0850(10) 0.214(2) 0.0068(12) -0.0233(11) 0.0061(6)
O002 0.064(3) 0.086(3) 0.203(6) -0.021(4) -0.015(3) -0.007(2)
N003 0.031(2) 0.075(3) 0.175(7) -0.038(4) 0.002(3) 0.002(2)
N004 0.032(2) 0.054(2) 0.182(6) -0.018(3) 0.003(3) 0.0028(16)
N 0.036(2) 0.053(2) 0.194(7) 0.021(3) -0.017(3) -0.0016(17)
O006 0.0325(18) 0.086(3) 0.231(6) -0.019(3) 0.002(3) 0.0046(18)
C007 0.037(3) 0.059(3) 0.182(9) -0.040(4) 0.000(4) -0.003(2)
C008 0.036(3) 0.061(3) 0.224(9) 0.028(5) -0.006(4) -0.003(2)
C009 0.037(3) 0.040(2) 0.191(8) 0.023(3) -0.006(3) 0.0012(16)
C00A 0.042(3) 0.076(4) 0.206(9) -0.005(5) -0.015(4) -0.002(3)
C00B 0.033(3) 0.043(2) 0.216(9) -0.002(3) 0.007(4) 0.0037(17)
C00C 0.034(3) 0.055(3) 0.186(7) -0.019(3) -0.006(4) -0.004(2)
C00D 0.036(3) 0.042(2) 0.195(8) -0.013(3) -0.002(3) 0.0024(19)
C00E 0.027(2) 0.054(3) 0.212(8) -0.032(4) -0.008(3) -0.0010(19)
C00F 0.045(3) 0.052(3) 0.176(7) -0.032(4) -0.002(4) 0.003(2)
C00G 0.044(3) 0.044(2) 0.195(9) 0.003(4) -0.016(4) -0.001(2)
C00H 0.045(3) 0.070(4) 0.220(9) 0.032(5) 0.018(5) 0.005(3)
C00I 0.047(3) 0.062(3) 0.197(8) -0.015(4) 0.010(4) 0.003(2)
C00J 0.042(3) 0.082(4) 0.193(8) -0.056(5) -0.001(4) 0.000(3)
C00K 0.057(4) 0.067(3) 0.199(8) 0.007(4) 0.017(4) 0.005(3)
C00L 0.061(4) 0.084(4) 0.195(8) 0.007(4) -0.022(4) -0.007(3)
C00M 0.055(4) 0.088(4) 0.213(10) -0.003(6) -0.006(5) -0.011(3)
C00N 0.051(4) 0.070(4) 0.201(9) -0.021(5) -0.004(4) -0.002(3)
C00O 0.061(5) 0.090(4) 0.194(9) -0.050(5) 0.021(5) -0.011(3)
C00P 0.047(3) 0.083(4) 0.213(9) 0.040(5) -0.036(4) -0.017(3)
C00Q 0.070(5) 0.095(5) 0.175(7) -0.032(5) 0.005(5) -0.008(3)

loop_
_atom_type_symbol
_atom_type_description
_atom_type_scat_dispersion_real
_atom_type_scat_dispersion_imag
_atom_type_scat_source
C C 0.0033 0.0016 'International Tables Vol C Tables 4.2.6.8 and 6.1.1.4'
H H 0.0000 0.0000 'International Tables Vol C Tables 4.2.6.8 and 6.1.1.4'
N N 0.0061 0.0033 'International Tables Vol C Tables 4.2.6.8 and 6.1.1.4'
O O 0.0106 0.0060 'International Tables Vol C Tables 4.2.6.8 and 6.1.1.4'
S S 0.1246 0.1234 'International Tables Vol C Tables 4.2.6.8 and 6.1.1.4'

loop_
_geom_angle_atom_site_label_1
_geom_angle_atom_site_label_2
_geom_angle_atom_site_label_3
_geom_angle
_geom_angle_site_symmetry_1
_geom_angle_site_symmetry_3
_geom_angle_publ_flag
C00L S001 C00C 91.6(4) . . ?
C007 N003 H003 124(5) . . ?
C00E N003 C007 130.5(6) . . ?
C00E N003 H003 105(5) . . ?
C00D N004 C00B 120.3(6) . . ?
C009 N C00P 120.6(6) . . ?
C00G N C009 123.3(6) . . ?
C00G N C00P 116.1(8) . . ?
C00F C007 N003 118.2(6) . . ?
C00J C007 N003 120.6(7) . . ?
C00J C007 C00F 121.3(10) . . ?
C009 C008 H008 120.9 . . ?
C009 C008 C00H 118.3(7) . . ?
C00H C008 H008 120.9 . . ?
C008 C009 N 122.2(7) . . ?
C008 C009 C00B 120.9(9) . . ?
C00B C009 N 116.9(6) . . ?
C00C C00A H00A 124.3 . . ?
C00C C00A C00M 111.4(8) . . ?
C00M C00A H00A 124.3 . . ?
N004 C00B C009 122.7(8) . . ?
N004 C00B C00I 118.3(6) . . ?
C009 C00B C00I 119.0(6) . . ?
C00A C00C S001 112.9(8) . . ?
C00A C00C C00E 129.2(7) . . ?
C00E C00C S001 117.9(4) . . ?
N004 C00D C00F 118.3(6) . . ?
N004 C00D C00G 122.0(6) . . ?
C00F C00D C00G 119.7(7) . . ?
N003 C00E C00C 114.7(6) . . ?
O006 C00E N003 123.5(8) . . ?
O006 C00E C00C 121.8(7) . . ?
C007 C00F C00D 123.8(9) . . ?
C00N C00F C007 116.8(7) . . ?
C00N C00F C00D 119.4(6) . . ?
O002 C00G N 121.9(6) . . ?
O002 C00G C00D 123.4(7) . . ?
N C00G C00D 114.7(8) . . ?
C008 C00H H00H 119.2 . . ?
C008 C00H C00K 121.6(7) . . ?
C00K C00H H00H 119.2 . . ?
C00B C00I H00I 119.8 . . ?
C00K C00I C00B 120.3(7) . . ?
C00K C00I H00I 119.8 . . ?
C007 C00J H00J 119.9 . . ?
C00O C00J C007 120.3(8) . . ?
C00O C00J H00J 119.9 . . ?
C00H C00K H00K 120.1 . . ?
C00I C00K C00H 119.9(10) . . ?
C00I C00K H00K 120.1 . . ?
S001 C00L H00L 123.6 . . ?
C00M C00L S001 112.9(8) . . ?
C00M C00L H00L 123.6 . . ?
C00A C00M H00M 124.4 . . ?
C00L C00M C00A 111.2(9) . . ?
C00L C00M H00M 124.4 . . ?
C00F C00N H00N 119.0 . . ?
C00Q C00N C00F 121.9(8) . . ?
C00Q C00N H00N 119.0 . . ?
C00J C00O H00O 120.0 . . ?
C00J C00O C00Q 120.0(8) . . ?
C00Q C00O H00O 120.0 . . ?
N C00P H00B 109.5 . . ?
N C00P H00C 109.5 . . ?
N C00P H00D 109.5 . . ?
H00B C00P H00C 109.5 . . ?
H00B C00P H00D 109.5 . . ?
H00C C00P H00D 109.5 . . ?
C00N C00Q H00Q 120.1 . . ?
C00O C00Q C00N 119.7(10) . . ?
C00O C00Q H00Q 120.1 . . ?

loop_
_geom_bond_atom_site_label_1
_geom_bond_atom_site_label_2
_geom_bond_distance
_geom_bond_site_symmetry_2
_geom_bond_publ_flag
S001 C00C 1.699(7) . ?
S001 C00L 1.683(9) . ?
O002 C00G 1.220(11) . ?
N003 C007 1.410(10) . ?
N003 C00E 1.368(9) . ?
N003 H003 0.76(7) . ?
N004 C00B 1.370(8) . ?
N004 C00D 1.297(9) . ?
N C009 1.395(9) . ?
N C00G 1.378(9) . ?
N C00P 1.477(8) . ?
O006 C00E 1.238(7) . ?
C007 C00F 1.402(9) . ?
C007 C00J 1.391(10) . ?
C008 H008 0.9300 . ?
C008 C009 1.374(10) . ?
C008 C00H 1.388(13) . ?
C009 C00B 1.394(9) . ?
C00A H00A 0.9300 . ?
C00A C00C 1.349(10) . ?
C00A C00M 1.439(14) . ?
C00B C00I 1.416(14) . ?
C00C C00E 1.480(11) . ?
C00D C00F 1.475(9) . ?
C00D C00G 1.501(9) . ?
C00F C00N 1.398(12) . ?
C00H H00H 0.9300 . ?
C00H C00K 1.391(10) . ?
C00I H00I 0.9300 . ?
C00I C00K 1.341(9) . ?
C00J H00J 0.9300 . ?
C00J C00O 1.367(13) . ?
C00K H00K 0.9300 . ?
C00L H00L 0.9300 . ?
C00L C00M 1.365(10) . ?
C00M H00M 0.9300 . ?
C00N H00N 0.9300 . ?
C00N C00Q 1.384(11) . ?
C00O H00O 0.9300 . ?
C00O C00Q 1.384(11) . ?
C00P H00B 0.9600 . ?
C00P H00C 0.9600 . ?
C00P H00D 0.9600 . ?
C00Q H00Q 0.9300 . ?

loop_
_geom_torsion_atom_site_label_1
_geom_torsion_atom_site_label_2
_geom_torsion_atom_site_label_3
_geom_torsion_atom_site_label_4
_geom_torsion
_geom_torsion_site_symmetry_1
_geom_torsion_site_symmetry_2
_geom_torsion_site_symmetry_3
_geom_torsion_site_symmetry_4
_geom_torsion_publ_flag
S001 C00C C00E N003 -167.9(4) . . . . ?
S001 C00C C00E O006 12.6(7) . . . . ?
S001 C00L C00M C00A -0.4(9) . . . . ?
N003 C007 C00F C00D 1.5(8) . . . . ?
N003 C007 C00F C00N 178.7(5) . . . . ?
N003 C007 C00J C00O -178.4(6) . . . . ?
N004 C00B C00I C00K -179.9(5) . . . . ?
N004 C00D C00F C007 32.1(8) . . . . ?
N004 C00D C00F C00N -145.0(6) . . . . ?
N004 C00D C00G O002 -174.3(6) . . . . ?
N004 C00D C00G N 2.6(7) . . . . ?
N C009 C00B N004 2.4(7) . . . . ?
N C009 C00B C00I -179.9(5) . . . . ?
C007 N003 C00E O006 0.6(9) . . . . ?
C007 N003 C00E C00C -178.9(5) . . . . ?
C007 C00F C00N C00Q 0.6(9) . . . . ?
C007 C00J C00O C00Q -1.1(10) . . . . ?
C008 C009 C00B N004 179.5(5) . . . . ?
C008 C009 C00B C00I -2.9(8) . . . . ?
C008 C00H C00K C00I 0.2(10) . . . . ?
C009 N C00G O002 174.0(6) . . . . ?
C009 N C00G C00D -2.8(7) . . . . ?
C009 C008 C00H C00K -0.7(9) . . . . ?
C009 C00B C00I C00K 2.3(9) . . . . ?
C00A C00C C00E N003 12.6(8) . . . . ?
C00A C00C C00E O006 -166.9(6) . . . . ?
C00B N004 C00D C00F 178.2(5) . . . . ?
C00B N004 C00D C00G 0.1(7) . . . . ?
C00B C00I C00K C00H -1.0(9) . . . . ?
C00C S001 C00L C00M -0.2(6) . . . . ?
C00C C00A C00M C00L 1.0(9) . . . . ?
C00D N004 C00B C009 -2.7(7) . . . . ?
C00D N004 C00B C00I 179.6(5) . . . . ?
C00D C00F C00N C00Q 177.9(5) . . . . ?
C00E N003 C007 C00F 163.3(5) . . . . ?
C00E N003 C007 C00J -16.0(9) . . . . ?
C00F C007 C00J C00O 2.3(9) . . . . ?
C00F C00D C00G O002 7.7(9) . . . . ?
C00F C00D C00G N -175.5(5) . . . . ?
C00F C00N C00Q C00O 0.6(10) . . . . ?
C00G N C009 C008 -176.5(5) . . . . ?
C00G N C009 C00B 0.6(7) . . . . ?
C00G C00D C00F C007 -149.8(5) . . . . ?
C00G C00D C00F C00N 33.1(7) . . . . ?
C00H C008 C009 N 178.9(5) . . . . ?
C00H C008 C009 C00B 2.0(8) . . . . ?
C00J C007 C00F C00D -179.2(5) . . . . ?
C00J C007 C00F C00N -2.0(8) . . . . ?
C00J C00O C00Q C00N -0.4(10) . . . . ?
C00L S001 C00C C00A 0.8(5) . . . . ?
C00L S001 C00C C00E -178.8(4) . . . . ?
C00M C00A C00C S001 -1.1(7) . . . . ?
C00M C00A C00C C00E 178.4(6) . . . . ?
C00P N C009 C008 3.5(7) . . . . ?
C00P N C009 C00B -179.5(5) . . . . ?
C00P N C00G O002 -5.9(8) . . . . ?
C00P N C00G C00D 177.2(5) . . . . ?
